data_4307099
loop_
_publ_author_name
'Wen-Tong Chen'
'Guo-Cong Guo'
'Ming-Sheng Wang'
'Gang Xu'
'Li-Zhen Cai'
'Takashiro Akitsu'
'Motoko Akita-Tanaka'
'Akiyuki Matsushita'
'Jin-Shun Huang'

_publ_section_title
;
Self-Assembly and Characterization of Cyano-Bridged Bimetallic [Ln-Fe]
and [Ln-Co] Complexes (Ln = La, Pr, Nd and Sm). Nature of the Magnetic
Interactions between the Ln3+ and Fe3+ Ions
;
_journal_name_full 'Inorganic Chemistry'
_journal_page_first 2105
_journal_page_last 2114
_journal_paper_doi 10.1021/ic061609p
_journal_volume 46
_journal_year 2007
_chemical_formula_moiety Pr(DMSO)4(H2O)3Fe(CN)6.H2O
_chemical_formula_sum 'C14 H32 Fe N6 O8 Pr S4'
_chemical_formula_weight 737.46
_chemical_melting_point ?
_chemical_name_common Pr(DMSO)4(H2O)3Fe(CN)6.H2O
_chemical_name_systematic Pr(DMSO)4(H2O)3Fe(CN)6.H2O
_space_group_IT_number 14
_symmetry_cell_setting monoclinic
_symmetry_space_group_name_Hall '-P 2yn'
_symmetry_space_group_name_H-M 'P 1 21/n 1'
_atom_sites_solution_hydrogens geom
_atom_sites_solution_primary direct
_atom_sites_solution_secondary difmap
_audit_creation_method SHELXL-97
_cell_angle_alpha 90.00
_cell_angle_beta 108.384(4)
_cell_angle_gamma 90.00
_cell_formula_units_Z 4
_cell_length_a 14.917(3)
_cell_length_b 13.701(3)
_cell_length_c 15.386(3)
_cell_measurement_temperature 293(2)
_cell_volume 2984.1(11)
_computing_cell_refinement 'CrystalClear (Rigaku Corp., 2002)'
_computing_data_collection 'CrystalClear (Rigaku Corp., 2002)'
_computing_data_reduction 'CrystalClear (Rigaku Corp., 2002)'
_computing_publication_material 'Siemens SHELXTL^TM^ 5'
_computing_structure_refinement 'Siemens SHELXTL^TM^ 5'
_computing_structure_solution 'Siemens SHELXTL^TM^ 5'
_diffrn_ambient_temperature 293(2)
_diffrn_measured_fraction_theta_full 0.993
_diffrn_measured_fraction_theta_max 0.993
_diffrn_measurement_device_type 'Rigaku Mercury CCD'
_diffrn_measurement_method \w
_diffrn_radiation_monochromator graphite
_diffrn_radiation_source 'rotating-anode generator'
_diffrn_radiation_type MoK\a
_diffrn_radiation_wavelength 0.71073
_diffrn_reflns_av_R_equivalents 0.0300
_diffrn_reflns_av_sigmaI/netI 0.0261
_diffrn_reflns_limit_h_max 17
_diffrn_reflns_limit_h_min -12
_diffrn_reflns_limit_k_max 16
_diffrn_reflns_limit_k_min -16
_diffrn_reflns_limit_l_max 18
_diffrn_reflns_limit_l_min -18
_diffrn_reflns_number 18250
_diffrn_reflns_theta_full 25.02
_diffrn_reflns_theta_max 25.02
_diffrn_reflns_theta_min 4.08
_exptl_absorpt_coefficient_mu 2.423
_exptl_absorpt_correction_T_max 1.0000
_exptl_absorpt_correction_T_min 0.5328
_exptl_absorpt_correction_type multi-scan
_exptl_absorpt_process_details 'Sphere (Rigaku CrystalClear)'
_exptl_crystal_colour Green
_exptl_crystal_density_diffrn 1.641
_exptl_crystal_density_meas ?
_exptl_crystal_density_method .
_exptl_crystal_description Block
_exptl_crystal_F_000 1484
_exptl_crystal_size_max 0.45
_exptl_crystal_size_mid 0.30
_exptl_crystal_size_min 0.10
_refine_diff_density_max 0.838
_refine_diff_density_min -0.772
_refine_diff_density_rms 0.093
_refine_ls_extinction_coef 0
_refine_ls_extinction_method none
_refine_ls_goodness_of_fit_ref 1.008
_refine_ls_hydrogen_treatment mixed
_refine_ls_matrix_type full
_refine_ls_number_parameters 327
_refine_ls_number_reflns 5244
_refine_ls_number_restraints 1
_refine_ls_restrained_S_all 1.008
_refine_ls_R_factor_all 0.0493
_refine_ls_R_factor_gt 0.0445
_refine_ls_shift/su_max 0.002
_refine_ls_shift/su_mean 0.000
_refine_ls_structure_factor_coef Fsqd
_refine_ls_weighting_details 'calc w=1/[\s^2^(Fo^2^)+(0.0735P)^2^+8.3981P] where P=(Fo^2^+2Fc^2^)/3'
_refine_ls_weighting_scheme calc
_refine_ls_wR_factor_gt 0.1245
_refine_ls_wR_factor_ref 0.1295
_reflns_number_gt 4818
_reflns_number_total 5244
_reflns_threshold_expression >2sigma(I)
_cod_data_source_file ic061609psi20060824_114410_02.cif
_cod_data_source_block 14
_cod_depositor_comments
;
The following automatic conversions were performed:
'_exptl_absorpt_correction_type' value 'Multi-scan' changed to
'multi-scan' according to
'/home/saulius/struct/CIF-dictionaries/cif_core.dic' dictionary named
'cif_core.dic' version 2.4.1 from 2010-06-29.

Automatic conversion script
Id: cif_fix_enum 1527 2010-12-29 10:47:43Z saulius 

The following automatic conversions were performed:

'_chemical_melting_point' value 'not measured' was changed to '?' -
the value is undefined or not given.

Automatic conversion script
Id: cif_fix_values 1646 2011-03-28 12:23:43Z adriana 
;
_cod_original_cell_volume 2984.1(10)
_cod_database_code 4307099

loop_
_symmetry_equiv_pos_as_xyz
'x, y, z'
'-x+1/2, y+1/2, -z+1/2'
'-x, -y, -z'
'x-1/2, -y-1/2, z-1/2'

loop_
_atom_site_label
_atom_site_type_symbol
_atom_site_fract_x
_atom_site_fract_y
_atom_site_fract_z
_atom_site_U_iso_or_equiv
_atom_site_adp_type
_atom_site_occupancy
_atom_site_symmetry_multiplicity
_atom_site_calc_flag
_atom_site_refinement_flags
_atom_site_disorder_assembly
_atom_site_disorder_group
Pr1 Pr 0.881691(8) 0.254432(8) 0.096864(8) 0.02617(4) Uani 1 1 d . . .
Fe1 Fe 1.25507(2) 0.24792(2) 0.07397(2) 0.02452(8) Uani 1 1 d . . .
C1 C 1.25973(18) 0.38838(17) 0.05845(16) 0.0352(7) Uani 1 1 d . . .
N1 N 1.25876(19) 0.47006(16) 0.04350(18) 0.0568(8) Uani 1 1 d . . .
C2 C 1.24806(18) 0.10736(17) 0.07685(16) 0.0343(7) Uani 1 1 d . . .
N2 N 1.2425(2) 0.02408(17) 0.07515(18) 0.0599(8) Uani 1 1 d . . .
C3 C 1.23215(18) 0.23525(18) -0.05722(19) 0.0365(7) Uani 1 1 d . . .
N3 N 1.2212(2) 0.2261(2) -0.13412(16) 0.0606(8) Uani 1 1 d . . .
C4 C 1.28124(19) 0.25365(15) 0.20534(18) 0.0331(7) Uani 1 1 d . . .
N4 N 1.2971(2) 0.25297(16) 0.28432(17) 0.0537(8) Uani 1 1 d . . .
C5 C 1.3891(2) 0.2366(2) 0.0948(2) 0.0474(9) Uani 1 1 d . . .
N5 N 1.4696(2) 0.2281(3) 0.1081(2) 0.0798(11) Uani 1 1 d . . .
C6 C 1.12135(18) 0.25474(15) 0.06397(18) 0.0322(7) Uani 1 1 d . . .
N6 N 1.04482(17) 0.25809(15) 0.06489(17) 0.0423(7) Uani 1 1 d . . .
O11 O 0.75250(12) 0.15302(14) 0.10708(15) 0.0561(6) Uani 1 1 d . . .
S11A S 0.73976(6) 0.04873(6) 0.13251(7) 0.0549(3) Uani 0.876(2) 1 d P . .
S11B S 0.6881(4) 0.1076(4) 0.1611(5) 0.0549(3) Uani 0.12 1 d P . .
C11 C 0.7131(4) 0.0575(5) 0.2383(3) 0.136(2) Uani 1 1 d . . .
C12 C 0.6216(3) 0.0182(4) 0.0617(4) 0.1066(18) Uani 1 1 d . . .
O21 O 0.94520(14) 0.41446(15) 0.14570(16) 0.0651(7) Uani 1 1 d . . .
S21A S 1.01129(7) 0.48456(7) 0.12373(6) 0.0419(2) Uani 0.6899(18) 1 d P . .
S21B S 0.99643(15) 0.48839(16) 0.20178(14) 0.0419(2) Uani 0.31 1 d P . .
C21 C 0.9719(2) 0.6038(2) 0.1485(3) 0.0678(11) Uani 1 1 d . . .
C22 C 1.1181(2) 0.4790(3) 0.2108(3) 0.0688(12) Uani 1 1 d . . .
O31 O 0.95685(13) 0.10145(14) 0.15278(15) 0.0555(6) Uani 1 1 d . . .
S31A S 1.02170(5) 0.02886(5) 0.12834(5) 0.03779(19) Uani 0.9141(17) 1 d P . .
S31B S 0.9903(5) 0.0141(6) 0.1955(5) 0.03779(19) Uani 0.09 1 d P . .
C31 C 0.9710(2) -0.0881(2) 0.1355(3) 0.0691(11) Uani 1 1 d . . .
C32 C 1.1201(2) 0.0214(3) 0.2281(2) 0.0658(11) Uani 1 1 d . . .
O41 O 0.9163(3) 0.2582(2) 0.26071(18) 0.1100(15) Uani 1 1 d . . .
S41A S 0.96094(10) 0.26414(8) 0.36017(7) 0.0657(4) Uani 0.787(2) 1 d P . .
S41B S 1.0220(3) 0.2145(3) 0.3331(2) 0.0657(4) Uani 0.21 1 d P . .
C41 C 0.9536(4) 0.1436(4) 0.4022(3) 0.115(2) Uani 1 1 d . . .
C42 C 1.0817(5) 0.2665(5) 0.3773(7) 0.177(4) Uani 1 1 d . . .
O1W O 0.74034(12) 0.35921(14) 0.08133(14) 0.0518(5) Uani 1 1 d . . .
H1WA H 0.7159 0.3433 0.1201 0.078 Uiso 1 1 calc R . .
O2W O 0.84323(14) 0.35793(13) -0.04767(11) 0.0479(6) Uani 1 1 d . . .
H2WA H 0.7876 0.3746 -0.0629 0.072 Uiso 1 1 calc R . .
O3W O 0.84056(16) 0.15398(13) -0.04372(12) 0.0532(6) Uani 1 1 d . . .
H3WA H 0.7853 0.1366 -0.0570 0.080 Uiso 1 1 calc R . .
O4W O 0.63121(14) 0.34626(17) 0.18594(13) 0.0620(7) Uani 1 1 d D . .
H4WA H 0.6651(9) 0.3078(7) 0.2225(9) 0.16(2) Uiso 1 1 d D . .

loop_
_atom_site_aniso_label
_atom_site_aniso_U_11
_atom_site_aniso_U_22
_atom_site_aniso_U_33
_atom_site_aniso_U_23
_atom_site_aniso_U_13
_atom_site_aniso_U_12
Pr1 0.02468(6) 0.02486(6) 0.02701(6) 0.00188(4) 0.00533(5) -0.00138(4)
Fe1 0.02566(15) 0.02206(15) 0.02474(15) -0.00020(11) 0.00637(12) -0.00130(11)
C1 0.0429(13) 0.0290(11) 0.0300(11) 0.0021(9) 0.0063(10) -0.0004(10)
N1 0.0697(15) 0.0290(11) 0.0644(15) 0.0053(11) 0.0105(13) -0.0003(11)
C2 0.0442(12) 0.0276(11) 0.0283(11) -0.0039(9) 0.0074(9) -0.0028(10)
N2 0.0841(17) 0.0301(11) 0.0606(14) -0.0038(11) 0.0161(13) -0.0054(12)
C3 0.0280(11) 0.0383(12) 0.0399(13) 0.0024(10) 0.0061(10) -0.0039(10)
N3 0.0736(16) 0.0793(16) 0.0293(11) -0.0061(12) 0.0170(11) -0.0096(15)
C4 0.0368(12) 0.0253(11) 0.0346(12) 0.0002(9) 0.0078(10) 0.0004(9)
N4 0.0759(17) 0.0513(15) 0.0308(11) -0.0032(9) 0.0122(12) -0.0023(11)
C5 0.0384(15) 0.0554(16) 0.0444(16) 0.0060(12) 0.0075(13) 0.0000(12)
N5 0.0399(14) 0.118(2) 0.079(2) 0.0083(18) 0.0151(14) 0.0104(16)
C6 0.0338(11) 0.0271(12) 0.0369(12) 0.0016(9) 0.0129(10) -0.0002(9)
N6 0.0380(11) 0.0413(12) 0.0498(12) -0.0002(9) 0.0169(9) -0.0001(9)
O11 0.0426(9) 0.0391(9) 0.0938(13) 0.0161(9) 0.0320(8) -0.0056(8)
S11A 0.0475(4) 0.0326(4) 0.0930(6) 0.0096(4) 0.0342(3) -0.0019(3)
S11B 0.0475(4) 0.0326(4) 0.0930(6) 0.0096(4) 0.0342(3) -0.0019(3)
C11 0.188(4) 0.145(4) 0.087(3) 0.033(3) 0.061(3) -0.025(4)
C12 0.063(2) 0.106(3) 0.145(4) -0.022(3) 0.024(2) -0.045(2)
O21 0.0562(10) 0.0478(10) 0.0978(14) -0.0291(10) 0.0335(10) -0.0298(9)
S21A 0.0446(4) 0.0406(4) 0.0394(4) -0.0076(4) 0.0118(3) -0.0130(4)
S21B 0.0446(4) 0.0406(4) 0.0394(4) -0.0076(4) 0.0118(3) -0.0130(4)
C21 0.0627(18) 0.0402(15) 0.100(2) 0.0085(16) 0.0247(17) 0.0066(15)
C22 0.0415(16) 0.064(2) 0.086(2) 0.0067(18) -0.0023(17) -0.0034(16)
O31 0.0460(9) 0.0420(10) 0.0836(12) 0.0225(9) 0.0277(8) 0.0189(8)
S31A 0.0330(3) 0.0384(3) 0.0412(3) 0.0091(3) 0.0106(3) 0.0054(3)
S31B 0.0330(3) 0.0384(3) 0.0412(3) 0.0091(3) 0.0106(3) 0.0054(3)
C31 0.0627(17) 0.0408(15) 0.109(2) -0.0123(16) 0.0341(16) -0.0109(14)
C32 0.0420(16) 0.071(2) 0.068(2) -0.0061(17) -0.0055(15) 0.0131(16)
O41 0.169(3) 0.116(3) 0.0295(12) 0.0025(12) 0.0094(17) 0.011(2)
S41A 0.0879(7) 0.0659(6) 0.0353(5) -0.0058(4) 0.0079(5) 0.0203(5)
S41B 0.0879(7) 0.0659(6) 0.0353(5) -0.0058(4) 0.0079(5) 0.0203(5)
C41 0.137(4) 0.100(3) 0.102(3) 0.030(3) 0.026(3) -0.008(3)
C42 0.097(4) 0.160(6) 0.227(8) 0.056(5) -0.017(5) -0.024(4)
O1W 0.0454(8) 0.0442(10) 0.0774(11) 0.0161(9) 0.0360(7) 0.0106(8)
O2W 0.0716(11) 0.0350(9) 0.0372(9) 0.0083(7) 0.0173(8) 0.0126(9)
O3W 0.0845(13) 0.0358(9) 0.0364(9) -0.0051(8) 0.0151(9) -0.0162(9)
O4W 0.0620(11) 0.0803(15) 0.0497(10) 0.0102(10) 0.0262(8) 0.0072(11)

loop_
_atom_type_symbol
_atom_type_description
_atom_type_scat_dispersion_real
_atom_type_scat_dispersion_imag
_atom_type_scat_source
C C 0.0033 0.0016 'International Tables Vol C Tables 4.2.6.8 and 6.1.1.4'
H H 0.0000 0.0000 'International Tables Vol C Tables 4.2.6.8 and 6.1.1.4'
N N 0.0061 0.0033 'International Tables Vol C Tables 4.2.6.8 and 6.1.1.4'
O O 0.0106 0.0060 'International Tables Vol C Tables 4.2.6.8 and 6.1.1.4'
S S 0.1246 0.1234 'International Tables Vol C Tables 4.2.6.8 and 6.1.1.4'
Fe Fe 0.3463 0.8444 'International Tables Vol C Tables 4.2.6.8 and 6.1.1.4'
Pr Pr -0.2180 2.8214 'International Tables Vol C Tables 4.2.6.8 and 6.1.1.4'

loop_
_geom_angle_atom_site_label_1
_geom_angle_atom_site_label_2
_geom_angle_atom_site_label_3
_geom_angle
_geom_angle_site_symmetry_1
_geom_angle_site_symmetry_3
_geom_angle_publ_flag
O31 Pr1 O41 73.89(9) . . ?
O31 Pr1 O21 126.00(7) . . ?
O41 Pr1 O21 73.79(9) . . ?
O31 Pr1 O11 76.54(7) . . ?
O41 Pr1 O11 81.78(11) . . ?
O21 Pr1 O11 138.06(8) . . ?
O31 Pr1 O3W 77.69(7) . . ?
O41 Pr1 O3W 147.12(8) . . ?
O21 Pr1 O3W 138.00(7) . . ?
O11 Pr1 O3W 75.78(7) . . ?
O31 Pr1 O1W 144.99(7) . . ?
O41 Pr1 O1W 89.06(11) . . ?
O21 Pr1 O1W 75.18(7) . . ?
O11 Pr1 O1W 70.79(7) . . ?
O3W Pr1 O1W 105.49(7) . . ?
O31 Pr1 O2W 138.53(7) . . ?
O41 Pr1 O2W 144.78(8) . . ?
O21 Pr1 O2W 73.98(7) . . ?
O11 Pr1 O2W 114.32(6) . . ?
O3W Pr1 O2W 67.70(6) . . ?
O1W Pr1 O2W 69.24(7) . . ?
O31 Pr1 N6 74.29(7) . . ?
O41 Pr1 N6 106.83(13) . . ?
O21 Pr1 N6 75.25(7) . . ?
O11 Pr1 N6 145.62(7) . . ?
O3W Pr1 N6 80.56(7) . . ?
O1W Pr1 N6 140.66(6) . . ?
O2W Pr1 N6 78.05(7) . . ?
C5 Fe1 C2 88.68(12) . . ?
C5 Fe1 C4 88.45(12) . . ?
C2 Fe1 C4 90.63(9) . . ?
C5 Fe1 C1 91.40(12) . . ?
C2 Fe1 C1 174.49(10) . . ?
C4 Fe1 C1 94.87(9) . . ?
C5 Fe1 C3 89.93(12) . . ?
C2 Fe1 C3 86.66(10) . . ?
C4 Fe1 C3 176.87(10) . . ?
C1 Fe1 C3 87.84(10) . . ?
C5 Fe1 C6 174.87(12) . . ?
C2 Fe1 C6 89.32(10) . . ?
C4 Fe1 C6 86.85(12) . . ?
C1 Fe1 C6 91.04(10) . . ?
C3 Fe1 C6 94.68(11) . . ?
N1 C1 Fe1 175.5(2) . . ?
N2 C2 Fe1 177.5(2) . . ?
N3 C3 Fe1 177.8(3) . . ?
N4 C4 Fe1 177.21(19) . . ?
N5 C5 Fe1 178.6(3) . . ?
N6 C6 Fe1 175.0(2) . . ?
C6 N6 Pr1 169.9(2) . . ?
S11A O11 S11B 49.1(2) . . ?
S11A O11 Pr1 136.73(11) . . ?
S11B O11 Pr1 152.5(3) . . ?
S11B S11A O11 68.4(3) . . ?
S11B S11A C11 47.2(3) . . ?
O11 S11A C11 104.7(2) . . ?
S11B S11A C12 77.0(3) . . ?
O11 S11A C12 103.98(18) . . ?
C11 S11A C12 96.3(3) . . ?
S11A S11B C11 87.2(4) . . ?
S11A S11B O11 62.5(3) . . ?
C11 S11B O11 129.1(5) . . ?
S11A S11B C12 63.4(3) . . ?
C11 S11B C12 107.8(5) . . ?
O11 S11B C12 94.4(4) . . ?
S11B C11 S11A 45.6(3) . . ?
S11A C12 S11B 39.6(2) . . ?
S21B O21 S21A 53.01(13) . . ?
S21B O21 Pr1 159.89(16) . . ?
S21A O21 Pr1 137.59(15) . . ?
S21B S21A O21 59.63(14) . . ?
S21B S21A C22 70.57(17) . . ?
O21 S21A C22 108.06(16) . . ?
S21B S21A C21 66.81(17) . . ?
O21 S21A C21 104.56(16) . . ?
C22 S21A C21 99.02(17) . . ?
S21A S21B O21 67.36(15) . . ?
S21A S21B C21 71.04(17) . . ?
O21 S21B C21 111.77(18) . . ?
S21A S21B C22 66.37(17) . . ?
O21 S21B C22 110.0(2) . . ?
C21 S21B C22 99.1(2) . . ?
S21B C21 S21A 42.16(11) . . ?
S21A C22 S21B 43.06(11) . . ?
S31B O31 S31A 52.1(4) . . ?
S31B O31 Pr1 169.6(4) . . ?
S31A O31 Pr1 138.20(13) . . ?
S31B S31A O31 58.5(3) . . ?
S31B S31A C32 72.7(3) . . ?
O31 S31A C32 104.12(15) . . ?
S31B S31A C31 62.5(4) . . ?
O31 S31A C31 104.91(15) . . ?
C32 S31A C31 98.41(17) . . ?
S31A S31B O31 69.4(4) . . ?
S31A S31B C31 74.1(4) . . ?
O31 S31B C31 119.8(5) . . ?
S31A S31B C32 65.8(4) . . ?
O31 S31B C32 105.9(5) . . ?
C31 S31B C32 100.4(4) . . ?
S31B C31 S31A 43.3(3) . . ?
S31A C32 S31B 41.4(3) . . ?
S41A O41 S41B 47.44(18) . . ?
S41A O41 Pr1 166.1(3) . . ?
S41B O41 Pr1 121.3(3) . . ?
S41B S41A O41 76.8(2) . . ?
S41B S41A C42 42.6(3) . . ?
O41 S41A C42 105.5(4) . . ?
S41B S41A C41 76.3(3) . . ?
O41 S41A C41 105.5(2) . . ?
C42 S41A C41 98.1(3) . . ?
C42 S41B S41A 88.7(5) . . ?
C42 S41B O41 122.3(5) . . ?
S41A S41B O41 55.8(2) . . ?
C42 S41B C41 114.8(6) . . ?
S41A S41B C41 63.1(3) . . ?
O41 S41B C41 89.8(3) . . ?
S41A C41 S41B 40.60(18) . . ?
S41B C42 S41A 48.7(4) . . ?
Pr1 O1W H1WA 109.5 . . ?
Pr1 O2W H2WA 109.5 . . ?
Pr1 O3W H3WA 109.5 . . ?

loop_
_geom_bond_atom_site_label_1
_geom_bond_atom_site_label_2
_geom_bond_distance
_geom_bond_site_symmetry_2
_geom_bond_publ_flag
Pr1 O31 2.4046(19) . ?
Pr1 O41 2.409(3) . ?
Pr1 O21 2.413(2) . ?
Pr1 O11 2.4208(19) . ?
Pr1 O3W 2.4723(18) . ?
Pr1 O1W 2.4992(19) . ?
Pr1 O2W 2.5457(17) . ?
Pr1 N6 2.631(3) . ?
Fe1 C5 1.928(3) . ?
Fe1 C2 1.930(2) . ?
Fe1 C4 1.936(3) . ?
Fe1 C1 1.943(2) . ?
Fe1 C3 1.946(3) . ?
Fe1 C6 1.954(3) . ?
C1 N1 1.142(3) . ?
C2 N2 1.144(3) . ?
C3 N3 1.149(4) . ?
C4 N4 1.163(4) . ?
C5 N5 1.158(4) . ?
C6 N6 1.147(4) . ?
O11 S11A 1.509(2) . ?
O11 S11B 1.583(7) . ?
S11A S11B 1.286(7) . ?
S11A C11 1.797(6) . ?
S11A C12 1.805(4) . ?
S11B C11 1.320(8) . ?
S11B C12 1.967(8) . ?
O21 S21B 1.392(3) . ?
O21 S21A 1.490(2) . ?
S21A S21B 1.289(3) . ?
S21A C22 1.730(3) . ?
S21A C21 1.816(3) . ?
S21B C21 1.765(4) . ?
S21B C22 1.781(4) . ?
O31 S31B 1.380(7) . ?
O31 S31A 1.515(2) . ?
S31A S31B 1.277(8) . ?
S31A C32 1.761(3) . ?
S31A C31 1.791(3) . ?
S31B C31 1.652(8) . ?
S31B C32 1.843(8) . ?
O41 S41A 1.466(3) . ?
O41 S41B 1.726(6) . ?
S41A S41B 1.306(5) . ?
S41A C42 1.737(8) . ?
S41A C41 1.789(5) . ?
S41B C42 1.175(8) . ?
S41B C41 1.949(8) . ?
O1W H1WA 0.8200 . ?
O2W H2WA 0.8200 . ?
O3W H3WA 0.8200 . ?
O4W H4WA 0.818(8) . ?

loop_
_geom_hbond_atom_site_label_D
_geom_hbond_atom_site_label_H
_geom_hbond_atom_site_label_A
_geom_hbond_distance_DH
_geom_hbond_distance_HA
_geom_hbond_distance_DA
_geom_hbond_angle_DHA
_geom_hbond_site_symmetry_A
O4W H4WA N3 0.818(8) 2.150(12) 2.847(3) 143.1(14) 4_566
O3W H3WA N2 0.82 2.24 2.710(3) 116.7 3_755
O2W H2WA N1 0.82 2.29 2.817(3) 122.9 3_765
